data_7241673
loop_
_publ_author_name
'Ciou, Ji-Ming'
'Zhu, Hong-Feng'
'Chang, Chia-Wen'
'Chen, Jing-Yun'
'Lin, Ya-Fan'

_publ_section_title
;
 Physical organic studies and dynamic covalent chemistry of picolyl
 heterocyclic amino aminals
;
_journal_issue 66
_journal_name_full 'RSC Advances'
_journal_page_first 40421
_journal_page_last 40427
_journal_paper_doi 10.1039/D0RA08527H
_journal_volume 10
_journal_year 2020
_chemical_formula_moiety 'C20 H18 Cl2 Cu N8 O10'
_chemical_formula_sum 'C20 H18 Cl2 Cu N8 O10'
_chemical_formula_weight 664.86
_space_group_IT_number 2
_space_group_name_Hall '-P 1'
_space_group_name_H-M_alt 'P -1'
_symmetry_cell_setting triclinic
_symmetry_space_group_name_H-M 'P -1'
_atom_sites_solution_hydrogens geom
_atom_sites_solution_primary direct
_atom_sites_solution_secondary difmap
_audit_creation_method SHELXL-97
_audit_update_record
;
2019-10-27 deposited with the CCDC.	2020-10-30 downloaded from the CCDC.
;
_cell_angle_alpha 106.504(2)
_cell_angle_beta 94.684(2)
_cell_angle_gamma 93.115(2)
_cell_formula_units_Z 1
_cell_length_a 8.1377(5)
_cell_length_b 9.0021(6)
_cell_length_c 9.7827(7)
_cell_measurement_reflns_used 9973
_cell_measurement_temperature 200(2)
_cell_measurement_theta_max 24.983
_cell_measurement_theta_min 2.715
_cell_volume 682.57(8)
_computing_molecular_graphics 'Ortep-3 for Windows (Farrugia, 1997)'
_computing_publication_material 'WinGX publication routines (Farrugia, 2005)'
_computing_structure_refinement 'SHELXL-2014/7 (Sheldrick, 2014)'
_computing_structure_solution 'SHELXL-2014/7 (Sheldrick, 2014)'
_diffrn_ambient_temperature 200(2)
_diffrn_measured_fraction_theta_full 0.987
_diffrn_measured_fraction_theta_max 0.987
_diffrn_measurement_device_type 'D8 Venture'
_diffrn_radiation_monochromator graphite
_diffrn_radiation_source 'fine-focus sealed tube'
_diffrn_radiation_type MoK\a
_diffrn_radiation_wavelength 0.71073
_diffrn_reflns_av_R_equivalents 0.0376
_diffrn_reflns_av_sigmaI/netI 0.0216
_diffrn_reflns_limit_h_max 9
_diffrn_reflns_limit_h_min -9
_diffrn_reflns_limit_k_max 10
_diffrn_reflns_limit_k_min -10
_diffrn_reflns_limit_l_max 11
_diffrn_reflns_limit_l_min -11
_diffrn_reflns_number 17191
_diffrn_reflns_theta_full 25.07
_diffrn_reflns_theta_max 25.07
_diffrn_reflns_theta_min 2.72
_exptl_absorpt_coefficient_mu 1.063
_exptl_absorpt_correction_T_max 0.7769
_exptl_absorpt_correction_T_min 0.5775
_exptl_absorpt_correction_type multi-scan
_exptl_absorpt_process_details SADABS
_exptl_crystal_colour blue
_exptl_crystal_density_diffrn 1.617
_exptl_crystal_density_method 'not measured'
_exptl_crystal_description prism
_exptl_crystal_F_000 337
_exptl_crystal_size_max 0.58
_exptl_crystal_size_mid 0.54
_exptl_crystal_size_min 0.25
_refine_diff_density_max 0.823
_refine_diff_density_min -0.326
_refine_diff_density_rms 0.069
_refine_ls_extinction_method none
_refine_ls_goodness_of_fit_ref 1.081
_refine_ls_hydrogen_treatment constr
_refine_ls_matrix_type full
_refine_ls_number_parameters 187
_refine_ls_number_reflns 2400
_refine_ls_number_restraints 0
_refine_ls_restrained_S_all 1.081
_refine_ls_R_factor_all 0.0449
_refine_ls_R_factor_gt 0.0419
_refine_ls_shift/su_max 0.000
_refine_ls_shift/su_mean 0.000
_refine_ls_structure_factor_coef Fsqd
_refine_ls_weighting_details 'calc w=1/[\s^2^(Fo^2^)+(0.0490P)^2^+1.1303P] where P=(Fo^2^+2Fc^2^)/3'
_refine_ls_weighting_scheme calc
_refine_ls_wR_factor_gt 0.1054
_refine_ls_wR_factor_ref 0.1079
_reflns_number_gt 2207
_reflns_number_total 2400
_reflns_threshold_expression >2sigma(I)
_cod_data_source_file d0ra08527h3.cif
_cod_data_source_block d20810
_cod_database_code 7241673

loop_
_symmetry_equiv_pos_as_xyz
'x, y, z'
'-x, -y, -z'

loop_
_atom_site_label
_atom_site_type_symbol
_atom_site_fract_x
_atom_site_fract_y
_atom_site_fract_z
_atom_site_U_iso_or_equiv
_atom_site_adp_type
_atom_site_occupancy
_atom_site_symmetry_multiplicity
_atom_site_calc_flag
_atom_site_refinement_flags
_atom_site_disorder_assembly
_atom_site_disorder_group
C1 C 0.1832(4) 0.6190(4) -0.0715(4) 0.0346(7) Uani 1 1 d . . .
H1 H 0.1962 0.5627 -0.1676 0.042 Uiso 1 1 calc R . .
C2 C 0.0434(4) 0.6979(4) -0.0422(4) 0.0459(9) Uani 1 1 d . . .
H2 H -0.0398 0.6957 -0.1169 0.055 Uiso 1 1 calc R . .
C3 C 0.0268(5) 0.7802(4) 0.0980(5) 0.0499(10) Uani 1 1 d . . .
H3 H -0.0684 0.8354 0.1204 0.060 Uiso 1 1 calc R . .
C4 C 0.1460(5) 0.7821(4) 0.2033(4) 0.0429(8) Uani 1 1 d . . .
H4 H 0.1348 0.8372 0.3001 0.051 Uiso 1 1 calc R . .
C5 C 0.2842(4) 0.7029(3) 0.1684(3) 0.0337(7) Uani 1 1 d . . .
C6 C 0.4279(5) 0.6994(4) 0.2793(3) 0.0414(8) Uani 1 1 d . . .
H6 H 0.4374 0.7997 0.3578 0.050 Uiso 1 1 calc R . .
C7 C 0.3848(4) 0.4236(4) 0.2678(3) 0.0315(7) Uani 1 1 d . . .
C8 C 0.3106(4) 0.1796(4) 0.2801(4) 0.0412(8) Uani 1 1 d . . .
H8 H 0.2759 0.1122 0.3332 0.049 Uiso 1 1 calc R . .
C9 C 0.3370(4) 0.1166(4) 0.1393(4) 0.0373(7) Uani 1 1 d . . .
H9 H 0.3182 0.0080 0.0939 0.045 Uiso 1 1 calc R . .
C10 C 0.3914(4) 0.2159(3) 0.0671(3) 0.0282(6) Uani 1 1 d . . .
H10 H 0.4119 0.1747 -0.0301 0.034 Uiso 1 1 calc R . .
Cu1 Cu 0.5000 0.5000 0.0000 0.02357(17) Uani 1 2 d S . .
N1 N 0.3002(3) 0.6204(3) 0.0323(3) 0.0274(5) Uani 1 1 d . . .
N2 N 0.4029(4) 0.5750(3) 0.3410(3) 0.0414(7) Uani 1 1 d . . .
N3 N 0.3315(4) 0.3304(4) 0.3445(3) 0.0408(7) Uani 1 1 d . . .
N4 N 0.4170(3) 0.3709(3) 0.1292(2) 0.0258(5) Uani 1 1 d . . .
O1 O 0.5781(3) 0.6862(3) 0.2131(2) 0.0356(5) Uani 1 1 d . . .
O2 O 1.2565(4) 0.7103(3) 0.6186(3) 0.0650(8) Uani 1 1 d . . .
O3 O 1.2565(4) 0.9404(3) 0.8025(3) 0.0615(8) Uani 1 1 d . . .
O4 O 1.0711(5) 0.8967(5) 0.6025(5) 0.1022(14) Uani 1 1 d . . .
O5 O 1.3495(6) 0.9429(4) 0.5863(4) 0.0919(13) Uani 1 1 d . . .
Cl1 Cl 1.23085(10) 0.87218(10) 0.65299(8) 0.0396(2) Uani 1 1 d . . .
H1' H 0.6750 0.7037 0.2791 0.048 Uiso 1 1 d R . .

loop_
_atom_site_aniso_label
_atom_site_aniso_U_11
_atom_site_aniso_U_22
_atom_site_aniso_U_33
_atom_site_aniso_U_23
_atom_site_aniso_U_13
_atom_site_aniso_U_12
C1 0.0339(16) 0.0396(18) 0.0307(16) 0.0102(14) 0.0046(13) 0.0030(13)
C2 0.0307(17) 0.047(2) 0.063(2) 0.0209(18) -0.0010(16) 0.0078(15)
C3 0.040(2) 0.043(2) 0.069(3) 0.0125(18) 0.0254(19) 0.0147(16)
C4 0.053(2) 0.0306(17) 0.047(2) 0.0068(15) 0.0282(17) 0.0066(15)
C5 0.0507(19) 0.0231(15) 0.0289(16) 0.0074(12) 0.0134(14) 0.0036(13)
C6 0.056(2) 0.0392(18) 0.0237(16) 0.0001(13) 0.0102(14) -0.0040(16)
C7 0.0323(16) 0.0381(17) 0.0209(14) 0.0032(12) -0.0013(11) 0.0089(13)
C8 0.0458(19) 0.045(2) 0.0398(19) 0.0224(16) 0.0114(15) 0.0044(15)
C9 0.0405(18) 0.0334(17) 0.0396(18) 0.0123(14) 0.0060(14) 0.0038(14)
C10 0.0271(14) 0.0308(15) 0.0252(14) 0.0044(12) 0.0048(11) 0.0047(12)
Cu1 0.0247(3) 0.0278(3) 0.0174(3) 0.00366(19) 0.00606(18) 0.00437(19)
N1 0.0309(13) 0.0296(13) 0.0220(12) 0.0067(10) 0.0069(10) 0.0039(10)
N2 0.0525(18) 0.0389(16) 0.0284(14) 0.0031(12) 0.0029(12) 0.0045(13)
N3 0.0472(17) 0.0520(18) 0.0266(14) 0.0152(13) 0.0083(12) 0.0067(13)
N4 0.0249(12) 0.0309(13) 0.0205(12) 0.0051(10) 0.0023(9) 0.0047(10)
O1 0.0317(11) 0.0444(13) 0.0230(10) -0.0021(9) 0.0059(8) -0.0044(9)
O2 0.096(2) 0.0444(16) 0.0509(17) 0.0005(13) 0.0300(16) 0.0131(15)
O3 0.084(2) 0.0602(18) 0.0299(14) -0.0046(12) 0.0034(13) 0.0106(15)
O4 0.066(2) 0.105(3) 0.108(3) -0.005(2) -0.034(2) 0.019(2)
O5 0.135(3) 0.065(2) 0.077(2) 0.0086(18) 0.063(2) -0.003(2)
Cl1 0.0463(5) 0.0410(5) 0.0258(4) -0.0016(3) 0.0082(3) 0.0070(4)

loop_
_atom_type_symbol
_atom_type_description
_atom_type_scat_dispersion_real
_atom_type_scat_dispersion_imag
_atom_type_scat_source
C C 0.0033 0.0016 'International Tables Vol C Tables 4.2.6.8 and 6.1.1.4'
H H 0.0000 0.0000 'International Tables Vol C Tables 4.2.6.8 and 6.1.1.4'
Cu Cu 0.3201 1.2651 'International Tables Vol C Tables 4.2.6.8 and 6.1.1.4'
N N 0.0061 0.0033 'International Tables Vol C Tables 4.2.6.8 and 6.1.1.4'
O O 0.0106 0.0060 'International Tables Vol C Tables 4.2.6.8 and 6.1.1.4'
Cl Cl 0.1484 0.1585 'International Tables Vol C Tables 4.2.6.8 and 6.1.1.4'

loop_
_geom_angle_atom_site_label_1
_geom_angle_atom_site_label_2
_geom_angle_atom_site_label_3
_geom_angle
_geom_angle_site_symmetry_1
_geom_angle_site_symmetry_3
_geom_angle_publ_flag
N1 C1 C2 121.3(3) . . ?
N1 C1 H1 119.4 . . ?
C2 C1 H1 119.4 . . ?
C1 C2 C3 118.7(3) . . ?
C1 C2 H2 120.7 . . ?
C3 C2 H2 120.7 . . ?
C4 C3 C2 120.0(3) . . ?
C4 C3 H3 120.0 . . ?
C2 C3 H3 120.0 . . ?
C3 C4 C5 119.1(3) . . ?
C3 C4 H4 120.5 . . ?
C5 C4 H4 120.5 . . ?
N1 C5 C4 121.3(3) . . ?
N1 C5 C6 115.4(3) . . ?
C4 C5 C6 123.3(3) . . ?
O1 C6 N2 109.8(3) . . ?
O1 C6 C5 109.3(2) . . ?
N2 C6 C5 112.3(3) . . ?
O1 C6 H6 108.4 . . ?
N2 C6 H6 108.4 . . ?
C5 C6 H6 108.4 . . ?
N2 C7 N3 113.9(3) . . ?
N2 C7 N4 122.3(3) . . ?
N3 C7 N4 123.8(3) . . ?
N3 C8 C9 122.4(3) . . ?
N3 C8 H8 118.8 . . ?
C9 C8 H8 118.8 . . ?
C10 C9 C8 117.4(3) . . ?
C10 C9 H9 121.3 . . ?
C8 C9 H9 121.3 . . ?
N4 C10 C9 122.3(3) . . ?
N4 C10 H10 118.9 . . ?
C9 C10 H10 118.9 . . ?
N1 Cu1 N1 180.00(7) 2_665 . ?
N1 Cu1 N4 88.95(9) 2_665 2_665 ?
N1 Cu1 N4 91.05(9) . 2_665 ?
N1 Cu1 N4 91.05(9) 2_665 . ?
N1 Cu1 N4 88.95(9) . . ?
N4 Cu1 N4 180.000(1) 2_665 . ?
N1 Cu1 O1 102.89(9) 2_665 . ?
N1 Cu1 O1 77.11(9) . . ?
N4 Cu1 O1 96.00(9) 2_665 . ?
N4 Cu1 O1 84.00(9) . . ?
N1 Cu1 O1 77.11(9) 2_665 2_665 ?
N1 Cu1 O1 102.89(9) . 2_665 ?
N4 Cu1 O1 84.00(9) 2_665 2_665 ?
N4 Cu1 O1 96.00(9) . 2_665 ?
O1 Cu1 O1 180.0 . 2_665 ?
C1 N1 C5 119.6(3) . . ?
C1 N1 Cu1 123.6(2) . . ?
C5 N1 Cu1 116.8(2) . . ?
C7 N2 C6 125.2(3) . . ?
C8 N3 C7 117.7(3) . . ?
C10 N4 C7 116.4(3) . . ?
C10 N4 Cu1 115.83(19) . . ?
C7 N4 Cu1 127.8(2) . . ?
C6 O1 Cu1 101.97(17) . . ?
C6 O1 H1' 113.9 . . ?
Cu1 O1 H1' 132.2 . . ?
O4 Cl1 O3 109.4(2) . . ?
O4 Cl1 O5 109.2(3) . . ?
O3 Cl1 O5 109.1(2) . . ?
O4 Cl1 O2 111.7(2) . . ?
O3 Cl1 O2 109.96(19) . . ?
O5 Cl1 O2 107.4(2) . . ?

loop_
_geom_bond_atom_site_label_1
_geom_bond_atom_site_label_2
_geom_bond_distance
_geom_bond_site_symmetry_2
_geom_bond_publ_flag
C1 N1 1.331(4) . ?
C1 C2 1.381(5) . ?
C1 H1 0.9500 . ?
C2 C3 1.383(6) . ?
C2 H2 0.9500 . ?
C3 C4 1.352(6) . ?
C3 H3 0.9500 . ?
C4 C5 1.379(5) . ?
C4 H4 0.9500 . ?
C5 N1 1.348(4) . ?
C5 C6 1.537(5) . ?
C6 O1 1.425(4) . ?
C6 N2 1.428(5) . ?
C6 H6 1.0000 . ?
C7 N2 1.341(4) . ?
C7 N3 1.351(4) . ?
C7 N4 1.356(4) . ?
C8 N3 1.319(5) . ?
C8 C9 1.372(5) . ?
C8 H8 0.9500 . ?
C9 C10 1.364(4) . ?
C9 H9 0.9500 . ?
C10 N4 1.351(4) . ?
C10 H10 0.9500 . ?
Cu1 N1 2.000(2) 2_665 ?
Cu1 N1 2.000(2) . ?
Cu1 N4 2.071(2) 2_665 ?
Cu1 N4 2.071(2) . ?
Cu1 O1 2.289(2) . ?
Cu1 O1 2.289(2) 2_665 ?
O1 H1' 0.9534 . ?
O2 Cl1 1.431(3) . ?
O3 Cl1 1.409(3) . ?
O4 Cl1 1.404(4) . ?
O5 Cl1 1.426(3) . ?
